data_4078669
loop_
_publ_author_name
'Mobarok, Md Hosnay'
'Ferguson, Michael J.'
'Cowie, Martin'

_publ_section_title
;
 Multiple Si--H Bond Activations in a Bis(diethylphosphino)methane-Bridged
 Complex of Rhodium and Iridium: Synthesis of an Unusual
 Bis(silyl)/\m-Silylene Complex
;
_journal_issue 13
_journal_name_full Organometallics
_journal_page_first 4722
_journal_paper_doi 10.1021/om300283k
_journal_volume 31
_journal_year 2012
_chemical_formula_moiety 'C32 H56 Ir O2 P4 Rh Si'
_chemical_formula_sum 'C32 H56 Ir O2 P4 Rh Si'
_chemical_formula_weight 919.85
_chemical_name_systematic
; 
 ? 
;
_space_group_IT_number 14
_symmetry_cell_setting monoclinic
_symmetry_space_group_name_Hall '-P 2yn'
_symmetry_space_group_name_H-M 'P 1 21/n 1'
_atom_sites_solution_hydrogens geom
_atom_sites_solution_primary direct
_atom_sites_solution_secondary difmap
_audit_creation_method SHELXL-97
_cell_angle_alpha 90.00
_cell_angle_beta 93.7340(10)
_cell_angle_gamma 90.00
_cell_formula_units_Z 4
_cell_length_a 10.0265(4)
_cell_length_b 15.2613(7)
_cell_length_c 24.6102(11)
_cell_measurement_reflns_used 9995
_cell_measurement_temperature 173(2)
_cell_measurement_theta_max 26.40
_cell_measurement_theta_min 2.53
_cell_volume 3757.8(3)
_computing_cell_refinement 'Bruker SAINT'
_computing_data_collection 'Bruker APEX2'
_computing_data_reduction 'Bruker SAINT'
_computing_molecular_graphics 'Bruker SHELXTL'
_computing_publication_material 'Bruker SHELXTL'
_computing_structure_refinement 'SHELXL-97 (Sheldrick, 2008)'
_computing_structure_solution 'SHELXS-97 (Sheldrick, 2008)'
_diffrn_ambient_temperature 173(2)
_diffrn_measured_fraction_theta_full 0.999
_diffrn_measured_fraction_theta_max 0.999
_diffrn_measurement_device_type 'Bruker APEX-II CCD'
_diffrn_measurement_method '\w scans'
_diffrn_radiation_monochromator graphite
_diffrn_radiation_source 'fine-focus sealed tube'
_diffrn_radiation_type MoK\a
_diffrn_radiation_wavelength 0.71073
_diffrn_reflns_av_R_equivalents 0.0291
_diffrn_reflns_av_sigmaI/netI 0.0224
_diffrn_reflns_limit_h_max 12
_diffrn_reflns_limit_h_min -12
_diffrn_reflns_limit_k_max 19
_diffrn_reflns_limit_k_min -19
_diffrn_reflns_limit_l_max 30
_diffrn_reflns_limit_l_min -30
_diffrn_reflns_number 30044
_diffrn_reflns_theta_full 26.46
_diffrn_reflns_theta_max 26.46
_diffrn_reflns_theta_min 1.66
_exptl_absorpt_coefficient_mu 4.205
_exptl_absorpt_correction_T_max 0.6983
_exptl_absorpt_correction_T_min 0.3223
_exptl_absorpt_correction_type numerical
_exptl_absorpt_process_details 'SADABS (Sheldrick, 2008)'
_exptl_crystal_colour yellow
_exptl_crystal_density_diffrn 1.626
_exptl_crystal_density_method 'not measured'
_exptl_crystal_description block
_exptl_crystal_F_000 1840
_exptl_crystal_size_max 0.35
_exptl_crystal_size_mid 0.12
_exptl_crystal_size_min 0.09
_refine_diff_density_max 1.508
_refine_diff_density_min -1.023
_refine_diff_density_rms 0.086
_refine_ls_extinction_method none
_refine_ls_goodness_of_fit_ref 1.026
_refine_ls_hydrogen_treatment constr
_refine_ls_matrix_type full
_refine_ls_number_parameters 370
_refine_ls_number_reflns 7746
_refine_ls_number_restraints 0
_refine_ls_restrained_S_all 1.026
_refine_ls_R_factor_all 0.0363
_refine_ls_R_factor_gt 0.0262
_refine_ls_shift/su_max 0.002
_refine_ls_shift/su_mean 0.000
_refine_ls_structure_factor_coef Fsqd
_refine_ls_weighting_details 'calc w=1/[\s^2^(Fo^2^)+(0.0244P)^2^+5.7333P] where P=(Fo^2^+2Fc^2^)/3'
_refine_ls_weighting_scheme calc
_refine_ls_wR_factor_gt 0.0570
_refine_ls_wR_factor_ref 0.0617
_reflns_number_gt 6424
_reflns_number_total 7746
_reflns_threshold_expression I>2\s(I)
_cod_data_source_file om300283k_si_002.cif
_cod_data_source_block cow1141
_cod_depositor_comments
;
The following automatic conversions were performed:

'_symmetry_cell_setting' value 'Monoclinic' changed to 'monoclinic'
according to /home/saulius/struct/CIF-dictionaries/cif_core.dic
dictionary named 'cif_core.dic' version 2.4.2 from 2011-04-26.

Automatic conversion script
Id: cif_fix_values 1891 2012-01-12 08:04:46Z andrius 
;
_cod_original_sg_symbol_H-M P2(1)/n
_cod_database_code 4078669

loop_
_symmetry_equiv_pos_as_xyz
'x, y, z'
'-x+1/2, y+1/2, -z+1/2'
'-x, -y, -z'
'x-1/2, -y-1/2, z-1/2'

loop_
_atom_site_label
_atom_site_type_symbol
_atom_site_fract_x
_atom_site_fract_y
_atom_site_fract_z
_atom_site_U_iso_or_equiv
_atom_site_adp_type
_atom_site_occupancy
_atom_site_symmetry_multiplicity
_atom_site_calc_flag
_atom_site_refinement_flags
_atom_site_disorder_assembly
_atom_site_disorder_group
IrA Ir 0.421054(17) 0.221043(12) 0.165294(7) 0.02935(5) Uani 0.50 1 d P A 1
H1 H 0.3378 0.2870 0.2001 0.035 Uiso 1 1 d R A 1
RhA Rh 0.219931(17) 0.283892(11) 0.085679(7) 0.02742(5) Uani 0.50 1 d P A 1
H2 H 0.1427 0.3171 0.1361 0.033 Uiso 1 1 d R A 1
RhB Rh 0.421054(17) 0.221043(12) 0.165294(7) 0.02935(5) Uani 0.50 1 d P A 2
IrB Ir 0.219931(17) 0.283892(11) 0.085679(7) 0.02742(5) Uani 0.50 1 d P A 2
P1 P 0.51188(9) 0.12413(6) 0.10365(4) 0.0313(2) Uani 1 1 d . . .
P2 P 0.34222(9) 0.22267(6) 0.01778(4) 0.03064(19) Uani 1 1 d . . .
P3 P 0.55559(9) 0.34805(6) 0.16284(4) 0.0352(2) Uani 1 1 d . . .
P4 P 0.31652(10) 0.42379(6) 0.09300(4) 0.0356(2) Uani 1 1 d . . .
Si Si 0.20198(9) 0.16877(6) 0.14836(4) 0.0279(2) Uani 1 1 d . . .
O1 O 0.5062(4) 0.1301(3) 0.27009(13) 0.0750(10) Uani 1 1 d . A .
O2 O -0.0524(3) 0.2742(2) 0.02798(15) 0.0651(9) Uani 1 1 d . A .
C1 C 0.4781(4) 0.1635(3) 0.22948(17) 0.0471(10) Uani 1 1 d . . .
C2 C 0.0540(4) 0.2805(2) 0.04878(16) 0.0397(9) Uani 1 1 d . . .
C3 C 0.4195(3) 0.1179(2) 0.03720(14) 0.0322(8) Uani 1 1 d . A .
H3A H 0.4812 0.1003 0.0093 0.039 Uiso 1 1 calc R . .
H3B H 0.3493 0.0725 0.0384 0.039 Uiso 1 1 calc R . .
C4 C 0.4968(4) 0.4298(2) 0.11156(16) 0.0389(9) Uani 1 1 d . A .
H4A H 0.5184 0.4891 0.1259 0.047 Uiso 1 1 calc R . .
H4B H 0.5460 0.4213 0.0783 0.047 Uiso 1 1 calc R . .
C11 C 0.5182(4) 0.0067(2) 0.11921(17) 0.0423(9) Uani 1 1 d . A .
H11A H 0.4263 -0.0142 0.1242 0.051 Uiso 1 1 calc R . .
H11B H 0.5513 -0.0249 0.0876 0.051 Uiso 1 1 calc R . .
C12 C 0.6067(5) -0.0168(3) 0.1698(2) 0.0753(16) Uani 1 1 d . . .
H12A H 0.6053 -0.0804 0.1753 0.090 Uiso 1 1 calc R A .
H12B H 0.5733 0.0126 0.2016 0.090 Uiso 1 1 calc R . .
H12C H 0.6985 0.0022 0.1650 0.090 Uiso 1 1 calc R . .
C13 C 0.6857(3) 0.1447(3) 0.08786(17) 0.0415(9) Uani 1 1 d . A .
H13A H 0.6875 0.2002 0.0671 0.050 Uiso 1 1 calc R . .
H13B H 0.7387 0.1542 0.1227 0.050 Uiso 1 1 calc R . .
C14 C 0.7569(4) 0.0752(3) 0.0560(2) 0.0656(14) Uani 1 1 d . . .
H14A H 0.8479 0.0950 0.0502 0.079 Uiso 1 1 calc R A .
H14B H 0.7079 0.0658 0.0207 0.079 Uiso 1 1 calc R . .
H14C H 0.7608 0.0202 0.0766 0.079 Uiso 1 1 calc R . .
C21 C 0.2482(4) 0.1940(3) -0.04651(15) 0.0448(9) Uani 1 1 d . A .
H21A H 0.3077 0.1611 -0.0698 0.054 Uiso 1 1 calc R . .
H21B H 0.1732 0.1549 -0.0384 0.054 Uiso 1 1 calc R . .
C22 C 0.1927(5) 0.2734(3) -0.07783(18) 0.0623(13) Uani 1 1 d . . .
H22A H 0.1429 0.2540 -0.1113 0.075 Uiso 1 1 calc R A .
H22B H 0.2666 0.3114 -0.0872 0.075 Uiso 1 1 calc R . .
H22C H 0.1329 0.3060 -0.0552 0.075 Uiso 1 1 calc R . .
C23 C 0.4842(4) 0.2845(2) -0.00720(17) 0.0422(9) Uani 1 1 d . A .
H23A H 0.4498 0.3415 -0.0213 0.051 Uiso 1 1 calc R . .
H23B H 0.5476 0.2971 0.0244 0.051 Uiso 1 1 calc R . .
C24 C 0.5626(5) 0.2423(3) -0.05132(19) 0.0597(13) Uani 1 1 d . . .
H24A H 0.6346 0.2817 -0.0609 0.072 Uiso 1 1 calc R A .
H24B H 0.5027 0.2312 -0.0836 0.072 Uiso 1 1 calc R . .
H24C H 0.6010 0.1868 -0.0378 0.072 Uiso 1 1 calc R . .
C31 C 0.5496(4) 0.4115(3) 0.22562(16) 0.0451(10) Uani 1 1 d . A .
H31A H 0.5990 0.4670 0.2215 0.054 Uiso 1 1 calc R . .
H31B H 0.4554 0.4265 0.2311 0.054 Uiso 1 1 calc R . .
C32 C 0.6080(4) 0.3644(3) 0.27575(17) 0.0585(12) Uani 1 1 d . . .
H32A H 0.6012 0.4020 0.3077 0.070 Uiso 1 1 calc R A .
H32B H 0.7021 0.3507 0.2712 0.070 Uiso 1 1 calc R . .
H32C H 0.5584 0.3099 0.2808 0.070 Uiso 1 1 calc R . .
C33 C 0.7373(4) 0.3453(3) 0.15320(18) 0.0454(10) Uani 1 1 d . A .
H33A H 0.7787 0.3023 0.1793 0.054 Uiso 1 1 calc R . .
H33B H 0.7494 0.3227 0.1161 0.054 Uiso 1 1 calc R . .
C34 C 0.8154(4) 0.4312(3) 0.1600(2) 0.0628(13) Uani 1 1 d . . .
H34A H 0.9098 0.4206 0.1542 0.075 Uiso 1 1 calc R A .
H34B H 0.8073 0.4541 0.1969 0.075 Uiso 1 1 calc R . .
H34C H 0.7791 0.4741 0.1333 0.075 Uiso 1 1 calc R . .
C41 C 0.2401(4) 0.4870(2) 0.14618(18) 0.0458(10) Uani 1 1 d . A .
H41A H 0.1430 0.4909 0.1362 0.055 Uiso 1 1 calc R . .
H41B H 0.2508 0.4530 0.1804 0.055 Uiso 1 1 calc R . .
C42 C 0.2908(5) 0.5800(3) 0.1584(2) 0.0643(13) Uani 1 1 d . . .
H42A H 0.2421 0.6052 0.1879 0.077 Uiso 1 1 calc R A .
H42B H 0.2764 0.6163 0.1257 0.077 Uiso 1 1 calc R . .
H42C H 0.3865 0.5781 0.1694 0.077 Uiso 1 1 calc R . .
C43 C 0.3105(4) 0.4998(3) 0.03511(18) 0.0490(10) Uani 1 1 d . A .
H43A H 0.3530 0.5558 0.0469 0.059 Uiso 1 1 calc R . .
H43B H 0.3628 0.4749 0.0060 0.059 Uiso 1 1 calc R . .
C44 C 0.1705(5) 0.5177(3) 0.0123(2) 0.0783(16) Uani 1 1 d . . .
H44A H 0.1730 0.5582 -0.0186 0.094 Uiso 1 1 calc R A .
H44B H 0.1189 0.5441 0.0406 0.094 Uiso 1 1 calc R . .
H44C H 0.1282 0.4627 0.0000 0.094 Uiso 1 1 calc R . .
C51 C 0.1710(3) 0.0490(2) 0.13083(14) 0.0283(7) Uani 1 1 d . A .
C52 C 0.2020(4) -0.0149(2) 0.17015(16) 0.0406(9) Uani 1 1 d . . .
H52 H 0.2370 0.0026 0.2053 0.049 Uiso 1 1 calc R A .
C53 C 0.1830(4) -0.1033(3) 0.1592(2) 0.0522(11) Uani 1 1 d . A .
H53 H 0.2064 -0.1456 0.1866 0.063 Uiso 1 1 calc R . .
C54 C 0.1308(5) -0.1300(3) 0.1092(2) 0.0606(13) Uani 1 1 d . . .
H54 H 0.1183 -0.1906 0.1017 0.073 Uiso 1 1 calc R A .
C55 C 0.0968(4) -0.0694(3) 0.07027(18) 0.0557(12) Uani 1 1 d . A .
H55 H 0.0590 -0.0878 0.0357 0.067 Uiso 1 1 calc R . .
C56 C 0.1170(3) 0.0190(3) 0.08078(15) 0.0375(8) Uani 1 1 d . . .
H56 H 0.0933 0.0603 0.0529 0.045 Uiso 1 1 calc R A .
C61 C 0.0765(3) 0.1829(2) 0.20295(13) 0.0308(7) Uani 1 1 d . A .
C62 C 0.0912(4) 0.2486(3) 0.24164(17) 0.0490(10) Uani 1 1 d . . .
H62 H 0.1647 0.2876 0.2403 0.059 Uiso 1 1 calc R A .
C63 C 0.0034(5) 0.2598(3) 0.28210(18) 0.0580(12) Uani 1 1 d . A .
H63 H 0.0191 0.3041 0.3089 0.070 Uiso 1 1 calc R . .
C64 C -0.1075(4) 0.2062(3) 0.28327(17) 0.0509(11) Uani 1 1 d . . .
H64 H -0.1686 0.2133 0.3109 0.061 Uiso 1 1 calc R A .
C65 C -0.1285(4) 0.1430(3) 0.24445(17) 0.0467(10) Uani 1 1 d . A .
H65 H -0.2057 0.1069 0.2444 0.056 Uiso 1 1 calc R . .
C66 C -0.0371(3) 0.1314(3) 0.20514(15) 0.0382(8) Uani 1 1 d . . .
H66 H -0.0529 0.0865 0.1787 0.046 Uiso 1 1 calc R A .

loop_
_atom_site_aniso_label
_atom_site_aniso_U_11
_atom_site_aniso_U_22
_atom_site_aniso_U_33
_atom_site_aniso_U_23
_atom_site_aniso_U_13
_atom_site_aniso_U_12
IrA 0.02743(9) 0.03129(10) 0.02997(10) -0.00142(7) 0.00685(7) -0.00352(7)
RhA 0.02940(9) 0.02296(9) 0.03080(10) 0.00216(7) 0.00891(7) -0.00131(7)
RhB 0.02743(9) 0.03129(10) 0.02997(10) -0.00142(7) 0.00685(7) -0.00352(7)
IrB 0.02940(9) 0.02296(9) 0.03080(10) 0.00216(7) 0.00891(7) -0.00131(7)
P1 0.0272(4) 0.0284(5) 0.0391(5) -0.0020(4) 0.0074(4) -0.0001(3)
P2 0.0356(5) 0.0275(4) 0.0297(5) -0.0008(4) 0.0093(4) -0.0037(4)
P3 0.0317(5) 0.0348(5) 0.0398(5) -0.0081(4) 0.0087(4) -0.0074(4)
P4 0.0400(5) 0.0254(5) 0.0421(5) 0.0002(4) 0.0089(4) -0.0028(4)
Si 0.0277(5) 0.0286(5) 0.0282(5) 0.0021(4) 0.0072(4) -0.0029(4)
O1 0.080(2) 0.101(3) 0.0430(19) 0.0280(19) 0.0001(17) -0.001(2)
O2 0.0406(17) 0.063(2) 0.090(3) 0.0122(18) -0.0091(17) -0.0013(15)
C1 0.044(2) 0.057(3) 0.041(2) 0.002(2) 0.0079(18) -0.006(2)
C2 0.035(2) 0.034(2) 0.051(2) 0.0082(17) 0.0031(17) -0.0021(16)
C3 0.0322(18) 0.0271(17) 0.0385(19) -0.0030(15) 0.0110(15) -0.0042(14)
C4 0.041(2) 0.0302(19) 0.047(2) -0.0043(16) 0.0123(17) -0.0087(16)
C11 0.037(2) 0.0289(19) 0.061(3) -0.0002(18) 0.0044(18) 0.0016(16)
C12 0.080(4) 0.044(3) 0.097(4) 0.012(3) -0.029(3) 0.008(2)
C13 0.0287(18) 0.041(2) 0.056(2) -0.0084(18) 0.0111(17) -0.0034(16)
C14 0.037(2) 0.062(3) 0.101(4) -0.030(3) 0.026(2) -0.002(2)
C21 0.056(2) 0.047(2) 0.032(2) -0.0062(17) 0.0032(18) -0.0014(19)
C22 0.075(3) 0.076(3) 0.036(2) 0.004(2) 0.001(2) 0.004(3)
C23 0.049(2) 0.034(2) 0.047(2) -0.0014(17) 0.0235(18) -0.0058(17)
C24 0.073(3) 0.050(3) 0.060(3) -0.005(2) 0.043(3) -0.009(2)
C31 0.044(2) 0.045(2) 0.047(2) -0.0203(19) 0.0069(18) -0.0087(18)
C32 0.052(3) 0.074(3) 0.048(3) -0.021(2) -0.008(2) 0.003(2)
C33 0.0307(19) 0.048(2) 0.058(3) -0.012(2) 0.0096(18) -0.0038(17)
C34 0.042(2) 0.065(3) 0.083(3) -0.022(3) 0.014(2) -0.020(2)
C41 0.045(2) 0.034(2) 0.060(3) -0.0088(19) 0.013(2) 0.0010(17)
C42 0.071(3) 0.039(2) 0.085(4) -0.017(2) 0.021(3) -0.003(2)
C43 0.056(3) 0.031(2) 0.061(3) 0.0084(19) 0.007(2) -0.0045(18)
C44 0.082(4) 0.051(3) 0.101(4) 0.028(3) -0.005(3) 0.007(3)
C51 0.0225(16) 0.0290(17) 0.0343(18) 0.0013(14) 0.0088(14) -0.0035(13)
C52 0.038(2) 0.040(2) 0.044(2) 0.0091(17) 0.0018(17) -0.0015(16)
C53 0.046(2) 0.034(2) 0.078(3) 0.017(2) 0.013(2) 0.0001(18)
C54 0.064(3) 0.040(2) 0.081(4) -0.015(2) 0.033(3) -0.018(2)
C55 0.059(3) 0.062(3) 0.047(2) -0.017(2) 0.014(2) -0.029(2)
C56 0.0322(19) 0.048(2) 0.0325(19) 0.0040(17) 0.0061(15) -0.0120(16)
C61 0.0298(17) 0.0359(19) 0.0275(17) 0.0056(14) 0.0069(14) 0.0008(14)
C62 0.045(2) 0.057(3) 0.047(2) -0.008(2) 0.0161(19) -0.0077(19)
C63 0.056(3) 0.074(3) 0.046(3) -0.015(2) 0.017(2) 0.003(2)
C64 0.048(2) 0.065(3) 0.042(2) 0.013(2) 0.0243(19) 0.014(2)
C65 0.032(2) 0.053(3) 0.057(3) 0.012(2) 0.0147(18) 0.0030(18)
C66 0.0306(18) 0.044(2) 0.040(2) 0.0021(17) 0.0070(16) 0.0006(16)

loop_
_atom_type_symbol
_atom_type_description
_atom_type_scat_dispersion_real
_atom_type_scat_dispersion_imag
_atom_type_scat_source
C C 0.0033 0.0016 'International Tables Vol C Tables 4.2.6.8 and 6.1.1.4'
H H 0.0000 0.0000 'International Tables Vol C Tables 4.2.6.8 and 6.1.1.4'
O O 0.0106 0.0060 'International Tables Vol C Tables 4.2.6.8 and 6.1.1.4'
Si Si 0.0817 0.0704 'International Tables Vol C Tables 4.2.6.8 and 6.1.1.4'
P P 0.1023 0.0942 'International Tables Vol C Tables 4.2.6.8 and 6.1.1.4'
Rh Rh -1.1178 0.9187 'International Tables Vol C Tables 4.2.6.8 and 6.1.1.4'
Ir Ir -1.4442 7.9887 'International Tables Vol C Tables 4.2.6.8 and 6.1.1.4'

loop_
_geom_angle_atom_site_label_1
_geom_angle_atom_site_label_2
_geom_angle_atom_site_label_3
_geom_angle
C1 IrA P1 98.10(13)
C1 IrA Si 102.84(13)
P1 IrA Si 93.96(3)
C1 IrA P3 105.28(13)
P1 IrA P3 104.73(3)
Si IrA P3 143.36(3)
C1 IrA RhA 153.50(12)
P1 IrA RhA 93.10(2)
Si IrA RhA 52.24(2)
P3 IrA RhA 94.87(3)
C2 RhA P2 97.79(13)
C2 RhA P4 114.71(12)
P2 RhA P4 100.72(3)
C2 RhA Si 101.36(11)
P2 RhA Si 103.71(3)
P4 RhA Si 132.68(3)
C2 RhA IrA 153.43(11)
P2 RhA IrA 88.66(2)
P4 RhA IrA 89.06(3)
Si RhA IrA 52.11(2)
C3 P1 C11 98.34(17)
C3 P1 C13 104.59(17)
C11 P1 C13 100.97(18)
C3 P1 IrA 114.56(11)
C11 P1 IrA 119.43(14)
C13 P1 IrA 116.30(13)
C3 P2 C21 101.62(17)
C3 P2 C23 102.20(17)
C21 P2 C23 101.44(19)
C3 P2 RhA 113.40(11)
C21 P2 RhA 116.59(14)
C23 P2 RhA 119.12(12)
C31 P3 C4 101.18(18)
C31 P3 C33 101.95(18)
C4 P3 C33 101.59(18)
C31 P3 IrA 111.25(13)
C4 P3 IrA 114.51(12)
C33 P3 IrA 123.48(14)
C41 P4 C43 103.1(2)
C41 P4 C4 104.27(18)
C43 P4 C4 98.25(18)
C41 P4 RhA 110.14(13)
C43 P4 RhA 121.53(14)
C4 P4 RhA 117.31(12)
C51 Si C61 99.34(14)
C51 Si IrA 120.31(10)
C61 Si IrA 119.20(11)
C51 Si RhA 126.03(11)
C61 Si RhA 117.31(11)
IrA Si RhA 75.65(3)
O1 C1 IrA 175.9(4)
O2 C2 RhA 175.5(4)
P2 C3 P1 111.74(18)
P4 C4 P3 113.68(18)
C12 C11 P1 114.3(3)
C14 C13 P1 118.3(3)
C22 C21 P2 113.3(3)
C24 C23 P2 117.8(3)
C32 C31 P3 113.9(3)
C34 C33 P3 117.8(3)
C42 C41 P4 118.6(3)
C44 C43 P4 112.8(3)
C56 C51 C52 116.1(3)
C56 C51 Si 124.5(3)
C52 C51 Si 119.3(3)
C53 C52 C51 121.6(4)
C54 C53 C52 120.2(4)
C55 C54 C53 119.8(4)
C54 C55 C56 120.2(4)
C55 C56 C51 122.0(4)
C62 C61 C66 115.8(3)
C62 C61 Si 121.3(3)
C66 C61 Si 122.9(3)
C63 C62 C61 122.8(4)
C62 C63 C64 119.5(4)
C65 C64 C63 119.5(4)
C64 C65 C66 120.0(4)
C65 C66 C61 122.4(4)

loop_
_geom_bond_atom_site_label_1
_geom_bond_atom_site_label_2
_geom_bond_distance
IrA C1 1.864(4)
IrA P1 2.3448(9)
IrA Si 2.3485(9)
IrA P3 2.3645(9)
IrA RhA 2.8829(3)
RhA C2 1.843(4)
RhA P2 2.3314(9)
RhA P4 2.3464(9)
RhA Si 2.3526(9)
P1 C3 1.829(4)
P1 C11 1.834(4)
P1 C13 1.837(3)
P2 C3 1.826(3)
P2 C21 1.841(4)
P2 C23 1.847(4)
P3 C31 1.827(4)
P3 C4 1.844(4)
P3 C33 1.853(4)
P4 C41 1.834(4)
P4 C43 1.835(4)
P4 C4 1.838(4)
Si C51 1.899(3)
Si C61 1.912(3)
O1 C1 1.141(5)
O2 C2 1.157(5)
C11 C12 1.523(6)
C13 C14 1.523(5)
C21 C22 1.523(6)
C23 C24 1.524(5)
C31 C32 1.512(6)
C33 C34 1.532(6)
C41 C42 1.531(5)
C43 C44 1.503(6)
C51 C56 1.390(5)
C51 C52 1.395(5)
C52 C53 1.387(6)
C53 C54 1.368(7)
C54 C55 1.359(7)
C55 C56 1.387(6)
C61 C62 1.384(5)
C61 C66 1.388(5)
C62 C63 1.382(5)
C63 C64 1.382(6)
C64 C65 1.365(6)
C65 C66 1.386(5)

loop_
_geom_torsion_atom_site_label_1
_geom_torsion_atom_site_label_2
_geom_torsion_atom_site_label_3
_geom_torsion_atom_site_label_4
_geom_torsion
C1 IrA RhA C2 -26.2(4)
P1 IrA RhA C2 88.9(3)
Si IrA RhA C2 -3.7(3)
P3 IrA RhA C2 -166.0(3)
C1 IrA RhA P2 -131.1(3)
P1 IrA RhA P2 -15.96(3)
Si IrA RhA P2 -108.58(4)
P3 IrA RhA P2 89.12(3)
C1 IrA RhA P4 128.2(3)
P1 IrA RhA P4 -116.71(3)
Si IrA RhA P4 150.68(4)
P3 IrA RhA P4 -11.63(3)
C1 IrA RhA Si -22.5(3)
P1 IrA RhA Si 92.61(4)
P3 IrA RhA Si -162.30(4)
C1 IrA P1 C3 150.61(17)
Si IrA P1 C3 47.03(12)
P3 IrA P1 C3 -101.17(12)
RhA IrA P1 C3 -5.31(12)
C1 IrA P1 C11 34.45(19)
Si IrA P1 C11 -69.13(15)
P3 IrA P1 C11 142.67(15)
RhA IrA P1 C11 -121.47(15)
C1 IrA P1 C13 -87.1(2)
Si IrA P1 C13 169.37(16)
P3 IrA P1 C13 21.17(16)
RhA IrA P1 C13 117.03(16)
C2 RhA P2 C3 -116.41(17)
P4 RhA P2 C3 126.50(12)
Si RhA P2 C3 -12.64(13)
IrA RhA P2 C3 37.71(12)
C2 RhA P2 C21 1.10(19)
P4 RhA P2 C21 -115.98(15)
Si RhA P2 C21 104.87(15)
IrA RhA P2 C21 155.23(15)
C2 RhA P2 C23 123.3(2)
P4 RhA P2 C23 6.20(17)
Si RhA P2 C23 -132.94(16)
IrA RhA P2 C23 -82.59(16)
C1 IrA P3 C31 -53.3(2)
P1 IrA P3 C31 -156.15(15)
Si IrA P3 C31 85.60(16)
RhA IrA P3 C31 109.35(15)
C1 IrA P3 C4 -167.22(19)
P1 IrA P3 C4 89.91(13)
Si IrA P3 C4 -28.34(15)
RhA IrA P3 C4 -4.59(13)
C1 IrA P3 C33 68.3(2)
P1 IrA P3 C33 -34.57(18)
Si IrA P3 C33 -152.82(17)
RhA IrA P3 C33 -129.07(17)
C2 RhA P4 C41 77.6(2)
P2 RhA P4 C41 -178.58(16)
Si RhA P4 C41 -58.41(16)
IrA RhA P4 C41 -90.13(15)
C2 RhA P4 C43 -43.0(2)
P2 RhA P4 C43 60.82(17)
Si RhA P4 C43 -179.00(16)
IrA RhA P4 C43 149.28(17)
C2 RhA P4 C4 -163.41(19)
P2 RhA P4 C4 -59.59(14)
Si RhA P4 C4 60.59(15)
IrA RhA P4 C4 28.87(14)
C1 IrA Si C51 -66.47(18)
P1 IrA Si C51 32.77(13)
P3 IrA Si C51 154.12(12)
RhA IrA Si C51 123.62(13)
C1 IrA Si C61 56.36(19)
P1 IrA Si C61 155.60(13)
P3 IrA Si C61 -83.05(14)
RhA IrA Si C61 -113.55(13)
C1 IrA Si RhA 169.91(14)
P1 IrA Si RhA -90.85(3)
P3 IrA Si RhA 30.50(6)
C2 RhA Si C51 61.04(18)
P2 RhA Si C51 -39.99(13)
P4 RhA Si C51 -159.03(12)
IrA RhA Si C51 -117.26(13)
C2 RhA Si C61 -65.94(18)
P2 RhA Si C61 -166.97(13)
P4 RhA Si C61 73.99(13)
IrA RhA Si C61 115.76(13)
C2 RhA Si IrA 178.30(13)
P2 RhA Si IrA 77.27(3)
P4 RhA Si IrA -41.77(5)
P1 IrA C1 O1 -148(6)
Si IrA C1 O1 -52(6)
P3 IrA C1 O1 105(6)
RhA IrA C1 O1 -34(6)
P2 RhA C2 O2 111(5)
P4 RhA C2 O2 -144(5)
Si RhA C2 O2 5(5)
IrA RhA C2 O2 8(5)
C21 P2 C3 P1 -175.81(19)
C23 P2 C3 P1 79.6(2)
RhA P2 C3 P1 -49.88(19)
C11 P1 C3 P2 160.27(19)
C13 P1 C3 P2 -96.0(2)
IrA P1 C3 P2 32.5(2)
C41 P4 C4 P3 83.4(2)
C43 P4 C4 P3 -170.7(2)
RhA P4 C4 P3 -38.6(2)
C31 P3 C4 P4 -94.6(2)
C33 P3 C4 P4 160.5(2)
IrA P3 C4 P4 25.1(2)
C3 P1 C11 C12 171.9(3)
C13 P1 C11 C12 65.2(4)
IrA P1 C11 C12 -63.7(4)
C3 P1 C13 C14 -62.9(4)
C11 P1 C13 C14 38.8(4)
IrA P1 C13 C14 169.7(3)
C3 P2 C21 C22 -169.5(3)
C23 P2 C21 C22 -64.3(3)
RhA P2 C21 C22 66.7(3)
C3 P2 C23 C24 53.7(4)
C21 P2 C23 C24 -51.0(4)
RhA P2 C23 C24 179.6(3)
C4 P3 C31 C32 -173.4(3)
C33 P3 C31 C32 -68.9(3)
IrA P3 C31 C32 64.5(3)
C31 P3 C33 C34 -46.3(4)
C4 P3 C33 C34 57.9(4)
IrA P3 C33 C34 -172.0(3)
C43 P4 C41 C42 -50.1(4)
C4 P4 C41 C42 52.1(4)
RhA P4 C41 C42 178.8(3)
C41 P4 C43 C44 -67.7(4)
C4 P4 C43 C44 -174.5(4)
RhA P4 C43 C44 56.3(4)
C61 Si C51 C56 114.1(3)
IrA Si C51 C56 -113.9(3)
RhA Si C51 C56 -19.9(3)
C61 Si C51 C52 -65.2(3)
IrA Si C51 C52 66.8(3)
RhA Si C51 C52 160.8(2)
C56 C51 C52 C53 1.6(5)
Si C51 C52 C53 -179.1(3)
C51 C52 C53 C54 -1.0(6)
C52 C53 C54 C55 -0.3(7)
C53 C54 C55 C56 1.1(7)
C54 C55 C56 C51 -0.5(6)
C52 C51 C56 C55 -0.8(5)
Si C51 C56 C55 179.9(3)
C51 Si C61 C62 157.3(3)
IrA Si C61 C62 24.6(4)
RhA Si C61 C62 -63.6(3)
C51 Si C61 C66 -25.6(3)
IrA Si C61 C66 -158.3(3)
RhA Si C61 C66 113.5(3)
C66 C61 C62 C63 3.7(6)
Si C61 C62 C63 -179.1(4)
C61 C62 C63 C64 -2.9(7)
C62 C63 C64 C65 0.0(7)
C63 C64 C65 C66 1.7(6)
C64 C65 C66 C61 -0.8(6)
C62 C61 C66 C65 -1.8(6)
Si C61 C66 C65 -179.0(3)
